data_2013875
loop_
_publ_author_name
'Low, John N.'
'Cobo, Justo'
'Cisneros, Carlos'
'Quiroga, Jairo'
'Glidewell, Christopher'

_publ_section_title
;Racemic
 5-(4-chlorophenyl)-2-methoxyindeno[1',2':2,3]pyrido[5,6-<i>d</i>]pyrimidine-4,6(3<i>H</i>,5<i>H</i>)-dione--dimethylformamide
 (1/1) and
 (5<i>RS</i>,5a<i>S</i><i>R</i>,10b<i>SR</i>)-10b-hydroxy-2-methoxy-5-(4-methoxyphenyl)-5a,10b-dihydroindeno[1',2':2,3]pyrido[5,6-<i>d</i>]pyrimidine-4,6(3<i>H</i>,5<i>H</i>)-dione--dimethylformamide
 (1/1): chains of rings generated by N---H&#x00B7;&#x00B7;&#x00B7;O and
 C---H&#x00B7;&#x00B7;&#x00B7;\p(arene) hydrogen bonds
;
_journal_issue 3
_journal_name_full 'Acta Crystallographica Section C'
_journal_page_first o186
_journal_page_last o190
_journal_paper_doi 10.1107/S0108270104001489
_journal_volume 60
_journal_year 2004
_chemical_formula_iupac 'C22 H19 N3 O5, C3 H7 N O'
_chemical_formula_moiety 'C22 H19 N3 O5, C3 H7 N O'
_chemical_formula_sum 'C25 H26 N4 O6'
_chemical_formula_weight 478.50
_chemical_name_systematic
;
(5RS,5aSR,10bSR)-10b-hydroxy-2-methoxy-5-(4-methoxyphenyl)-5a-10b-
dihydroindeno[1',2':2,3]pyrido[5,6-d]pyrimidine-4,6(3H,5H)-dione--
dimethylformamide (1/1)
;
_space_group_IT_number 2
_symmetry_cell_setting triclinic
_symmetry_space_group_name_Hall '-P 1'
_symmetry_space_group_name_H-M 'P -1'
_atom_sites_solution_hydrogens geom
_atom_sites_solution_primary direct
_atom_sites_solution_secondary difmap
_cell_angle_alpha 94.2692(12)
_cell_angle_beta 116.0676(12)
_cell_angle_gamma 94.4530(13)
_cell_formula_units_Z 2
_cell_length_a 10.4172(2)
_cell_length_b 10.8540(3)
_cell_length_c 11.6112(3)
_cell_measurement_reflns_used 5297
_cell_measurement_temperature 120(2)
_cell_measurement_theta_max 27.56
_cell_measurement_theta_min 2.92
_cell_volume 1167.08(5)
_computing_cell_refinement 'DENZO--SMN (Otwinowski & Minor, 1997)'
_computing_data_collection 'KappaCCD Server Software (Nonius, 1997)'
_computing_data_reduction DENZO--SMN
_computing_molecular_graphics 'PLATON (Spek, 2003)'
_computing_publication_material 'SHELXL97 and PRPKAPPA (Ferguson, 1999)'
_computing_structure_refinement 'SHELXL97 (Sheldrick, 1997)'
_computing_structure_solution 'OSCAIL (McArdle, 2003) and SHELXS97 (Sheldrick, 1997)'
_diffrn_ambient_temperature 120(2)
_diffrn_measured_fraction_theta_full 0.997
_diffrn_measured_fraction_theta_max 0.982
_diffrn_measurement_device_type 'Nonius KappaCCD'
_diffrn_measurement_method '\f scans, and \w scans with \k offsets'
_diffrn_radiation_monochromator graphite
_diffrn_radiation_source 'rotating anode'
_diffrn_radiation_type 'Mo K\a'
_diffrn_radiation_wavelength 0.71073
_diffrn_reflns_av_R_equivalents 0.0725
_diffrn_reflns_av_sigmaI/netI 0.0723
_diffrn_reflns_limit_h_max 13
_diffrn_reflns_limit_h_min -13
_diffrn_reflns_limit_k_max 13
_diffrn_reflns_limit_k_min -14
_diffrn_reflns_limit_l_max 15
_diffrn_reflns_limit_l_min -15
_diffrn_reflns_number 5297
_diffrn_reflns_theta_full 26.50
_diffrn_reflns_theta_max 27.56
_diffrn_reflns_theta_min 2.92
_diffrn_standards_decay_% negligible
_exptl_absorpt_coefficient_mu 0.099
_exptl_absorpt_correction_T_max 0.996
_exptl_absorpt_correction_T_min 0.974
_exptl_absorpt_correction_type multi-scan
_exptl_absorpt_process_details '(SORTAV; Blessing, 1995, 1997'
_exptl_crystal_colour yellow
_exptl_crystal_density_diffrn 1.362
_exptl_crystal_density_method 'not measured'
_exptl_crystal_description block
_exptl_crystal_F_000 504
_exptl_crystal_size_max 0.20
_exptl_crystal_size_mid 0.10
_exptl_crystal_size_min 0.04
_refine_diff_density_max 0.250
_refine_diff_density_min -0.369
_refine_ls_extinction_method none
_refine_ls_goodness_of_fit_ref 1.039
_refine_ls_hydrogen_treatment constr
_refine_ls_matrix_type full
_refine_ls_number_parameters 326
_refine_ls_number_reflns 5297
_refine_ls_number_restraints 0
_refine_ls_restrained_S_all 1.039
_refine_ls_R_factor_all 0.0844
_refine_ls_R_factor_gt 0.0550
_refine_ls_shift/su_max 0.000
_refine_ls_shift/su_mean 0.000
_refine_ls_structure_factor_coef Fsqd
_refine_ls_weighting_details 'w=1/[\s^2^(Fo^2^)+(0.0589P)^2^+0.5313P] where P=(Fo^2^+2Fc^2^)/3'
_refine_ls_weighting_scheme calc
_refine_ls_wR_factor_gt 0.1288
_refine_ls_wR_factor_ref 0.1480
_reflns_number_gt 3719
_reflns_number_total 5297
_reflns_threshold_expression I>2\s(I)
_cod_data_source_file sk1698.cif
_cod_data_source_block II
_cod_depositor_comments
;
The following automatic conversions were performed:

'_exptl_absorpt_correction_type' value 'Multi-scan' changed to
'multi-scan' according to
/home/saulius/struct/CIF-dictionaries/cif_core.dic dictionary named
'cif_core.dic' version 2.4.1 from 2010-06-29.

Automatic conversion script
Id: cif_fix_values 1715 2011-07-08 13:25:40Z adriana 
;
_cod_database_code 2013875
_cod_database_fobs_code 2013875

loop_
_symmetry_equiv_pos_as_xyz
'x, y, z'
'-x, -y, -z'

loop_
_atom_site_label
_atom_site_fract_x
_atom_site_fract_y
_atom_site_fract_z
_atom_site_U_iso_or_equiv
_atom_site_adp_type
_atom_site_calc_flag
_atom_site_refinement_flags
_atom_site_occupancy
_atom_site_disorder_assembly
_atom_site_disorder_group
_atom_site_type_symbol
N1 0.35716(17) 0.18353(15) 0.22434(15) 0.0176(4) Uani d . 1 . . N
C2 0.4584(2) 0.27369(18) 0.29379(19) 0.0179(4) Uani d . 1 . . C
O2 0.58146(14) 0.28847(13) 0.28476(13) 0.0220(3) Uani d . 1 . . O
C4 0.3334(2) 0.35679(18) 0.40663(18) 0.0170(4) Uani d . 1 . . C
N3 0.45158(17) 0.36083(15) 0.37961(16) 0.0185(4) Uani d . 1 . . N
O4 0.33167(14) 0.43994(12) 0.48670(13) 0.0198(3) Uani d . 1 . . O
C4A 0.2239(2) 0.25609(18) 0.33839(18) 0.0171(4) Uani d . 1 . . C
C5 0.0903(2) 0.23997(18) 0.35860(19) 0.0176(4) Uani d . 1 . . C
C5A 0.0276(2) 0.10115(18) 0.32368(19) 0.0177(4) Uani d . 1 . . C
C6 0.1113(2) 0.02102(19) 0.42837(19) 0.0197(4) Uani d . 1 . . C
O6 0.16731(16) 0.05430(14) 0.54418(14) 0.0277(4) Uani d . 1 . . O
C6A 0.1088(2) -0.10179(19) 0.3642(2) 0.0206(4) Uani d . 1 . . C
C7 0.1581(2) -0.2101(2) 0.4181(2) 0.0272(5) Uani d . 1 . . C
C8 0.1442(2) -0.3147(2) 0.3365(2) 0.0293(5) Uani d . 1 . . C
C9 0.0819(2) -0.3118(2) 0.2032(2) 0.0285(5) Uani d . 1 . . C
C10 0.0323(2) -0.20409(19) 0.1487(2) 0.0234(5) Uani d . 1 . . C
C10A 0.0483(2) -0.09871(18) 0.23169(19) 0.0183(4) Uani d . 1 . . C
C10B 0.0182(2) 0.03239(18) 0.19708(18) 0.0171(4) Uani d . 1 . . C
O10 -0.11304(14) 0.03408(12) 0.08569(13) 0.0194(3) Uani d . 1 . . O
N11 0.13181(17) 0.08555(15) 0.16838(15) 0.0182(4) Uani d . 1 . . N
C11A 0.2381(2) 0.17682(17) 0.24682(18) 0.0166(4) Uani d . 1 . . C
C21 0.6048(2) 0.18856(19) 0.2077(2) 0.0237(5) Uani d . 1 . . C
C31 -0.3448(2) -0.14912(19) 0.18371(19) 0.0219(4) Uani d . 1 . . C
N32 -0.46330(19) -0.17883(16) 0.19658(17) 0.0229(4) Uani d . 1 . . N
O31 -0.33595(15) -0.07707(14) 0.10888(14) 0.0268(4) Uani d . 1 . . O
C33 -0.5953(2) -0.1251(2) 0.1240(2) 0.0282(5) Uani d . 1 . . C
C34 -0.4635(3) -0.2595(2) 0.2911(2) 0.0347(6) Uani d . 1 . . C
C51 -0.0175(2) 0.32812(18) 0.29006(19) 0.0182(4) Uani d . 1 . . C
C52 -0.0756(2) 0.39835(18) 0.3571(2) 0.0196(4) Uani d . 1 . . C
C53 -0.1745(2) 0.47954(19) 0.2978(2) 0.0225(5) Uani d . 1 . . C
C54 -0.2191(2) 0.49168(19) 0.1679(2) 0.0231(5) Uani d . 1 . . C
O54 -0.31602(18) 0.57484(15) 0.11723(15) 0.0339(4) Uani d . 1 . . O
C55 -0.1636(2) 0.42168(19) 0.0987(2) 0.0246(5) Uani d . 1 . . C
C56 -0.0634(2) 0.34194(19) 0.1605(2) 0.0224(5) Uani d . 1 . . C
C541 -0.3598(3) 0.5935(3) -0.0146(2) 0.0434(7) Uani d . 1 . . C
H21A 0.6220 0.1145 0.2532 0.036 Uiso calc R 1 . . H
H21B 0.6887 0.2151 0.1941 0.036 Uiso calc R 1 . . H
H21C 0.5195 0.1689 0.1240 0.036 Uiso calc R 1 . . H
H3 0.5230 0.4213 0.4192 0.022 Uiso calc R 1 . . H
H5 0.1219 0.2608 0.4532 0.021 Uiso calc R 1 . . H
H52 -0.0465 0.3902 0.4457 0.023 Uiso calc R 1 . . H
H53 -0.2118 0.5267 0.3458 0.029(6) Uiso calc R 1 . . H
H54A -0.2759 0.6265 -0.0251 0.065 Uiso calc R 1 . . H
H54B -0.4309 0.6529 -0.0394 0.065 Uiso calc R 1 . . H
H54C -0.4028 0.5140 -0.0696 0.065 Uiso calc R 1 . . H
H55 -0.1941 0.4285 0.0096 0.037(7) Uiso calc R 1 . . H
H56 -0.0252 0.2955 0.1128 0.021(6) Uiso calc R 1 . . H
H5A -0.0725 0.0958 0.3152 0.021 Uiso calc R 1 . . H
H7 0.2002 -0.2116 0.5090 0.029(6) Uiso calc R 1 . . H
H8 0.1773 -0.3890 0.3712 0.032(6) Uiso calc R 1 . . H
H9 0.0730 -0.3847 0.1483 0.038(7) Uiso calc R 1 . . H
H10 -0.0110 -0.2029 0.0578 0.028 Uiso calc R 1 . . H
H10B -0.1942 -0.0094 0.0953 0.023 Uiso d R 1 . . H
H11 0.1317 0.0568 0.0955 0.022 Uiso calc R 1 . . H
H31 -0.2612 -0.1855 0.2352 0.026 Uiso calc R 1 . . H
H33A -0.6741 -0.1920 0.0751 0.042 Uiso calc R 1 . . H
H33B -0.5816 -0.0727 0.0641 0.042 Uiso calc R 1 . . H
H33C -0.6189 -0.0745 0.1838 0.042 Uiso calc R 1 . . H
H34A -0.4806 -0.2122 0.3572 0.052 Uiso calc R 1 . . H
H34B -0.3701 -0.2912 0.3318 0.052 Uiso calc R 1 . . H
H34C -0.5399 -0.3295 0.2479 0.052 Uiso calc R 1 . . H

loop_
_atom_site_aniso_label
_atom_site_aniso_U_11
_atom_site_aniso_U_22
_atom_site_aniso_U_33
_atom_site_aniso_U_12
_atom_site_aniso_U_13
_atom_site_aniso_U_23
N1 0.0160(8) 0.0185(8) 0.0187(9) 0.0010(7) 0.0086(7) 0.0004(7)
C2 0.0169(10) 0.0189(10) 0.0197(10) 0.0028(8) 0.0096(8) 0.0026(8)
O2 0.0187(7) 0.0227(8) 0.0266(8) -0.0010(6) 0.0139(6) -0.0056(6)
C21 0.0227(11) 0.0251(11) 0.0266(11) 0.0028(9) 0.0151(9) -0.0044(9)
N3 0.0162(8) 0.0171(8) 0.0206(9) -0.0018(7) 0.0084(7) -0.0029(7)
C4 0.0178(10) 0.0166(10) 0.0165(10) 0.0032(8) 0.0073(8) 0.0029(8)
O4 0.0208(7) 0.0176(7) 0.0211(7) 0.0009(6) 0.0107(6) -0.0037(6)
C4A 0.0178(10) 0.0172(10) 0.0152(10) 0.0033(8) 0.0065(8) 0.0003(8)
C5 0.0179(10) 0.0185(10) 0.0167(10) 0.0017(8) 0.0085(8) -0.0008(8)
C51 0.0170(10) 0.0164(10) 0.0202(10) -0.0017(8) 0.0086(8) -0.0018(8)
C52 0.0179(10) 0.0202(10) 0.0199(10) -0.0010(8) 0.0089(9) -0.0005(8)
C53 0.0221(11) 0.0195(10) 0.0264(11) 0.0015(9) 0.0122(9) -0.0023(9)
C54 0.0197(10) 0.0179(10) 0.0282(12) 0.0034(8) 0.0076(9) 0.0012(9)
O54 0.0379(9) 0.0317(9) 0.0280(9) 0.0187(8) 0.0088(7) 0.0035(7)
C541 0.0519(17) 0.0410(15) 0.0286(13) 0.0221(13) 0.0072(12) 0.0076(11)
C55 0.0276(11) 0.0234(11) 0.0226(11) 0.0040(9) 0.0108(9) 0.0031(9)
C56 0.0252(11) 0.0223(11) 0.0215(11) 0.0040(9) 0.0123(9) -0.0003(8)
C5A 0.0158(9) 0.0184(10) 0.0200(10) -0.0005(8) 0.0101(8) -0.0011(8)
C6 0.0164(10) 0.0233(11) 0.0201(11) -0.0011(8) 0.0094(8) 0.0019(8)
O6 0.0317(9) 0.0296(8) 0.0174(8) -0.0013(7) 0.0081(7) 0.0007(6)
C6A 0.0185(10) 0.0218(10) 0.0217(11) 0.0010(8) 0.0093(9) 0.0029(8)
C7 0.0282(12) 0.0244(11) 0.0277(12) 0.0021(9) 0.0107(10) 0.0089(9)
C8 0.0305(12) 0.0220(11) 0.0380(14) 0.0067(10) 0.0164(11) 0.0099(10)
C9 0.0342(13) 0.0191(11) 0.0371(13) 0.0018(10) 0.0214(11) -0.0013(10)
C10 0.0281(11) 0.0208(11) 0.0226(11) -0.0004(9) 0.0134(10) 0.0004(9)
C10A 0.0165(10) 0.0190(10) 0.0208(10) 0.0004(8) 0.0101(8) 0.0010(8)
C10B 0.0165(9) 0.0185(10) 0.0148(9) 0.0003(8) 0.0062(8) -0.0001(8)
O10 0.0145(7) 0.0237(7) 0.0166(7) 0.0000(6) 0.0044(6) 0.0014(6)
N11 0.0187(8) 0.0201(9) 0.0154(8) -0.0020(7) 0.0085(7) -0.0024(7)
C11A 0.0160(9) 0.0159(10) 0.0171(10) 0.0020(8) 0.0067(8) 0.0021(8)
C31 0.0219(11) 0.0221(10) 0.0179(10) 0.0030(9) 0.0064(9) -0.0030(8)
N32 0.0240(9) 0.0222(9) 0.0212(9) 0.0026(7) 0.0090(8) 0.0027(7)
O31 0.0223(8) 0.0326(9) 0.0247(8) 0.0012(7) 0.0100(7) 0.0048(7)
C33 0.0222(11) 0.0300(12) 0.0311(12) 0.0037(9) 0.0107(10) 0.0035(10)
C34 0.0415(14) 0.0348(13) 0.0314(13) 0.0036(11) 0.0187(12) 0.0108(11)

loop_
_atom_type_symbol
_atom_type_description
_atom_type_scat_dispersion_real
_atom_type_scat_dispersion_imag
_atom_type_scat_source
C C 0.0033 0.0016 'International Tables Vol C Tables 4.2.6.8 and 6.1.1.4'
H H 0.0000 0.0000 'International Tables Vol C Tables 4.2.6.8 and 6.1.1.4'
N N 0.0061 0.0033 'International Tables Vol C Tables 4.2.6.8 and 6.1.1.4'
O O 0.0106 0.0060 'International Tables Vol C Tables 4.2.6.8 and 6.1.1.4'

loop_
_geom_angle_atom_site_label_1
_geom_angle_atom_site_label_2
_geom_angle_atom_site_label_3
_geom_angle
_geom_angle_publ_flag
C2 N1 C11A 115.32(16) no
N1 C2 O2 121.55(17) no
N1 C2 N3 125.32(17) no
O2 C2 N3 113.13(16) no
C2 O2 C21 116.15(15) no
O2 C21 H21A 109.5 no
O2 C21 H21B 109.5 no
H21A C21 H21B 109.5 no
O2 C21 H21C 109.5 no
H21A C21 H21C 109.5 no
H21B C21 H21C 109.5 no
C2 N3 C4 121.25(16) no
C2 N3 H3 119.4 no
C4 N3 H3 119.4 no
O4 C4 N3 118.98(17) no
O4 C4 C4A 125.68(17) no
N3 C4 C4A 115.34(17) no
C11A C4A C4 118.42(17) no
C11A C4A C5 120.48(17) no
C4 C4A C5 120.98(17) no
C4A C5 C51 113.09(16) no
C4A C5 C5A 108.68(15) no
C51 C5 C5A 114.10(16) no
C4A C5 H5 106.8 no
C51 C5 H5 106.8 no
C5A C5 H5 106.8 no
C56 C51 C52 117.36(19) no
C56 C51 C5 122.53(18) no
C52 C51 C5 120.11(17) no
C53 C52 C51 121.82(19) no
C53 C52 H52 119.1 no
C51 C52 H52 119.1 no
C52 C53 C54 119.77(19) no
C52 C53 H53 120.1 no
C54 C53 H53 120.1 no
O54 C54 C53 115.98(18) no
O54 C54 C55 124.59(19) no
C53 C54 C55 119.43(19) no
C54 O54 C541 117.58(18) no
O54 C541 H54A 109.5 no
O54 C541 H54B 109.5 no
H54A C541 H54B 109.5 no
O54 C541 H54C 109.5 no
H54A C541 H54C 109.5 no
H54B C541 H54C 109.5 no
C56 C55 C54 119.7(2) no
C56 C55 H55 120.1 no
C54 C55 H55 120.1 no
C51 C56 C55 121.87(19) no
C51 C56 H56 119.1 no
C55 C56 H56 119.1 no
C6 C5A C5 112.94(16) no
C6 C5A C10B 104.38(15) no
C5 C5A C10B 117.43(16) no
C6 C5A H5A 107.2 no
C5 C5A H5A 107.2 no
C10B C5A H5A 107.2 no
O6 C6 C6A 126.98(19) no
O6 C6 C5A 125.12(19) no
C6A C6 C5A 107.89(16) no
C10A C6A C7 121.0(2) no
C10A C6A C6 109.43(18) no
C7 C6A C6 129.53(19) no
C8 C7 C6A 118.5(2) no
C8 C7 H7 120.7 no
C6A C7 H7 120.7 no
C7 C8 C9 120.3(2) no
C7 C8 H8 119.8 no
C9 C8 H8 119.8 no
C8 C9 C10 121.4(2) no
C8 C9 H9 119.3 no
C10 C9 H9 119.3 no
C10A C10 C9 117.9(2) no
C10A C10 H10 121.1 no
C9 C10 H10 121.1 no
C6A C10A C10 120.76(19) no
C6A C10A C10B 111.46(17) no
C10 C10A C10B 127.56(18) no
O10 C10B N11 106.66(15) no
O10 C10B C10A 113.04(16) no
N11 C10B C10A 107.93(16) no
O10 C10B C5A 115.09(16) no
N11 C10B C5A 110.99(15) no
C10A C10B C5A 102.99(15) no
C10B O10 H10B 110.8 no
C11A N11 C10B 124.24(16) no
C11A N11 H11 117.9 no
C10B N11 H11 117.9 no
N11 C11A N1 113.73(17) no
N11 C11A C4A 122.16(17) no
N1 C11A C4A 124.10(17) no
O31 C31 N32 124.3(2) no
O31 C31 H31 117.9 no
N32 C31 H31 117.9 no
C31 N32 C34 121.12(19) no
C31 N32 C33 121.58(17) no
C34 N32 C33 117.16(18) no
N32 C33 H33A 109.5 no
N32 C33 H33B 109.5 no
H33A C33 H33B 109.5 no
N32 C33 H33C 109.5 no
H33A C33 H33C 109.5 no
H33B C33 H33C 109.5 no
N32 C34 H34A 109.5 no
N32 C34 H34B 109.5 no
H34A C34 H34B 109.5 no
N32 C34 H34C 109.5 no
H34A C34 H34C 109.5 no
H34B C34 H34C 109.5 no

loop_
_geom_bond_atom_site_label_1
_geom_bond_atom_site_label_2
_geom_bond_site_symmetry_2
_geom_bond_distance
_geom_bond_publ_flag
N1 C2 . 1.302(2) no
N1 C11A . 1.373(2) no
C2 O2 . 1.330(2) no
C2 N3 . 1.351(2) no
O2 C21 . 1.457(2) no
C21 H21A . 0.98 no
C21 H21B . 0.98 no
C21 H21C . 0.98 no
N3 C4 . 1.396(2) no
N3 H3 . 0.88 no
C4 O4 . 1.254(2) no
C4 C4A . 1.416(3) no
C4A C11A . 1.383(3) no
C4A C5 . 1.509(3) no
C5 C51 . 1.518(3) no
C5 C5A . 1.544(3) no
C5 H5 . 1.00 no
C51 C56 . 1.388(3) no
C51 C52 . 1.397(3) no
C52 C53 . 1.386(3) no
C52 H52 . 0.95 no
C53 C54 . 1.391(3) no
C53 H53 . 0.95 no
C54 O54 . 1.371(3) no
C54 C55 . 1.393(3) no
O54 C541 . 1.427(3) no
C541 H54A . 0.98 no
C541 H54B . 0.98 no
C541 H54C . 0.98 no
C55 C56 . 1.389(3) no
C55 H55 . 0.95 no
C56 H56 . 0.95 no
C5A C6 . 1.529(3) no
C5A C10B . 1.558(3) no
C5A H5A . 1.00 no
C6 O6 . 1.218(2) no
C6 C6A . 1.471(3) no
C6A C10A . 1.387(3) no
C6A C7 . 1.400(3) no
C7 C8 . 1.379(3) no
C7 H7 . 0.95 no
C8 C9 . 1.394(3) no
C8 H8 . 0.95 no
C9 C10 . 1.397(3) no
C9 H9 . 0.95 no
C10 C10A . 1.389(3) no
C10 H10 . 0.95 no
C10A C10B . 1.526(3) no
C10B O10 . 1.413(2) no
C10B N11 . 1.454(2) no
O10 H10B . 0.9894 no
N11 C11A . 1.358(2) no
N11 H11 . 0.88 no
C31 O31 . 1.239(2) no
C31 N32 . 1.326(3) no
C31 H31 . 0.95 no
N32 C34 . 1.454(3) no
N32 C33 . 1.456(3) no
C33 H33A . 0.98 no
C33 H33B . 0.98 no
C33 H33C . 0.98 no
C34 H34A . 0.98 no
C34 H34B . 0.98 no
C34 H34C . 0.98 no

loop_
_geom_hbond_atom_site_label_D
_geom_hbond_atom_site_label_H
_geom_hbond_atom_site_label_A
_geom_hbond_site_symmetry_A
_geom_hbond_distance_DH
_geom_hbond_distance_HA
_geom_hbond_distance_DA
_geom_hbond_angle_DHA
_geom_hbond_publ_flag
O10 H10B O31 . 0.99 1.67 2.661(2) 177 y
N3 H3 O4 2_666 0.88 1.92 2.801(2) 175 y
N11 H11 O10 2 0.88 2.18 3.051(2) 173 y

loop_
_geom_torsion_atom_site_label_1
_geom_torsion_atom_site_label_2
_geom_torsion_atom_site_label_3
_geom_torsion_atom_site_label_4
_geom_torsion
_geom_torsion_publ_flag
C11A N1 C2 O2 177.80(17) no
C11A N1 C2 N3 -2.7(3) no
N1 C2 O2 C21 -8.6(3) no
N3 C2 O2 C21 171.84(17) no
N1 C2 N3 C4 3.6(3) no
O2 C2 N3 C4 -176.87(16) no
C2 N3 C4 O4 -179.77(18) no
C2 N3 C4 C4A 0.1(3) no
O4 C4 C4A C11A 175.75(18) no
N3 C4 C4A C11A -4.1(3) no
O4 C4 C4A C5 -0.4(3) no
N3 C4 C4A C5 179.74(16) no
C11A C4A C5 C51 -98.9(2) no
C4 C4A C5 C51 77.1(2) no
C11A C4A C5 C5A 28.8(2) no
C4 C4A C5 C5A -155.08(18) no
C4A C5 C51 C56 50.3(2) no
C5A C5 C51 C56 -74.6(2) no
C4A C5 C51 C52 -130.38(18) no
C5A C5 C51 C52 104.7(2) no
C56 C51 C52 C53 -0.4(3) no
C5 C51 C52 C53 -179.82(17) no
C51 C52 C53 C54 0.5(3) no
C52 C53 C54 O54 -179.39(18) no
C52 C53 C54 C55 0.1(3) no
C53 C54 O54 C541 177.6(2) no
C55 C54 O54 C541 -1.9(3) no
O54 C54 C55 C56 178.64(19) no
C53 C54 C55 C56 -0.8(3) no
C52 C51 C56 C55 -0.3(3) no
C5 C51 C56 C55 179.09(18) no
C54 C55 C56 C51 0.9(3) no
C4A C5 C5A C6 76.76(19) no
C51 C5 C5A C6 -156.03(16) no
C4A C5 C5A C10B -44.8(2) no
C51 C5 C5A C10B 82.4(2) no
C5 C5A C6 O6 35.5(3) no
C10B C5A C6 O6 164.15(18) no
C5 C5A C6 C6A -145.62(16) no
C10B C5A C6 C6A -16.94(19) no
O6 C6 C6A C10A -173.56(19) no
C5A C6 C6A C10A 7.6(2) no
O6 C6 C6A C7 5.6(3) no
C5A C6 C6A C7 -173.3(2) no
C10A C6A C7 C8 -0.6(3) no
C6 C6A C7 C8 -179.6(2) no
C6A C7 C8 C9 -0.2(3) no
C7 C8 C9 C10 0.1(3) no
C8 C9 C10 C10A 0.7(3) no
C7 C6A C10A C10 1.4(3) no
C6 C6A C10A C10 -179.38(18) no
C7 C6A C10A C10B -173.66(18) no
C6 C6A C10A C10B 5.6(2) no
C9 C10 C10A C6A -1.4(3) no
C9 C10 C10A C10B 172.78(19) no
C6A C10A C10B O10 -140.67(17) no
C10 C10A C10B O10 44.7(3) no
C6A C10A C10B N11 101.62(18) no
C10 C10A C10B N11 -73.0(2) no
C6A C10A C10B C5A -15.8(2) no
C10 C10A C10B C5A 169.51(19) no
C6 C5A C10B O10 142.61(16) no
C5 C5A C10B O10 -91.5(2) no
C6 C5A C10B N11 -96.15(18) no
C5 C5A C10B N11 29.8(2) no
C6 C5A C10B C10A 19.12(18) no
C5 C5A C10B C10A 145.04(17) no
O10 C10B N11 C11A 130.63(18) no
C10A C10B N11 C11A -107.6(2) no
C5A C10B N11 C11A 4.6(3) no
C10B N11 C11A N1 159.28(17) no
C10B N11 C11A C4A -21.9(3) no
C2 N1 C11A N11 176.95(17) no
C2 N1 C11A C4A -1.8(3) no
C4 C4A C11A N11 -173.43(17) no
C5 C4A C11A N11 2.8(3) no
C4 C4A C11A N1 5.2(3) no
C5 C4A C11A N1 -178.59(17) no
O31 C31 N32 C34 -177.0(2) no
O31 C31 N32 C33 -1.6(3) no
